data_7131929
loop_
_publ_author_name
'Dettling, Lea'
'Limberg, Niklas'
'K\"uppers, Raphaela'
'Frost, Daniel Sebastian'
'Weber, Manuela'
'Coles, Nathan Thomas'
'Andrada, Diego M.'
'Muller, Christian'

_publ_section_title
;
 Phosphorus Derivatives of Mesoionic Carbenes: Synthesis and
 Characterization of Triazaphosphole-5-ylidene\\rightarrow BF3 Adducts
;
_journal_name_full 'Chemical Communications'
_journal_paper_doi 10.1039/D3CC03268J
_journal_year 2023
_chemical_formula_moiety 'C9 H11 N3 P, B F4'
_chemical_formula_sum 'C9 H11 B F4 N3 P'
_chemical_formula_weight 278.999
_space_group_crystal_system monoclinic
_space_group_IT_number 14
_space_group_name_Hall '-P 2ybc'
_space_group_name_H-M_alt 'P 1 21/c 1'
_symmetry_Int_Tables_number 14
_atom_sites_solution_primary iterative
_audit_creation_date 2023-07-06
_audit_creation_method
;
Olex2 1.5
(compiled 2023.03.06 svn.rbb2c1857 for OlexSys, GUI svn.r6748)
;
_audit_update_record
;
2023-07-06 deposited with the CCDC.	2023-07-25 downloaded from the CCDC.
;
_cell_angle_alpha 90
_cell_angle_beta 111.9100(2)
_cell_angle_gamma 90
_cell_formula_units_Z 4
_cell_length_a 10.71411(7)
_cell_length_b 8.96879(6)
_cell_length_c 13.55016(9)
_cell_measurement_reflns_used 9842
_cell_measurement_temperature 100(2)
_cell_measurement_theta_max 68.16
_cell_measurement_theta_min 3.52
_cell_volume 1208.023(14)
_computing_cell_refinement 'SAINT V8.40B (?, 2016)'
_computing_data_reduction 'SAINT V8.40B (?, 2016)'
_computing_molecular_graphics 'Olex2 1.5 (Dolomanov et al., 2009)'
_computing_publication_material 'Olex2 1.5 (Dolomanov et al., 2009)'
_computing_structure_refinement 'olex2.refine 1.5 (Bourhis et al., 2015)'
_computing_structure_solution 'olex2.solve 1.5 (Bourhis et al., 2015)'
_diffrn_ambient_temperature 100.00
_diffrn_measured_fraction_theta_full 0.9835
_diffrn_measured_fraction_theta_max 0.9824
_diffrn_measurement_device_type 'Bruker APEX-II CCD'
_diffrn_measurement_method '\f and \w scans'
_diffrn_radiation_type 'Cu K\a'
_diffrn_radiation_wavelength 1.54178
_diffrn_reflns_av_R_equivalents 0.0343
_diffrn_reflns_av_unetI/netI 0.0205
_diffrn_reflns_Laue_measured_fraction_full 0.9835
_diffrn_reflns_Laue_measured_fraction_max 0.9824
_diffrn_reflns_limit_h_max 12
_diffrn_reflns_limit_h_min -12
_diffrn_reflns_limit_k_max 10
_diffrn_reflns_limit_k_min -10
_diffrn_reflns_limit_l_max 16
_diffrn_reflns_limit_l_min -16
_diffrn_reflns_number 18430
_diffrn_reflns_point_group_measured_fraction_full 0.9835
_diffrn_reflns_point_group_measured_fraction_max 0.9824
_diffrn_reflns_theta_full 67.6786
_diffrn_reflns_theta_max 68.28
_diffrn_reflns_theta_min 4.45
_diffrn_standards_number 0
_exptl_absorpt_coefficient_mu 2.400
_exptl_absorpt_correction_T_max 0.7531
_exptl_absorpt_correction_T_min 0.4636
_exptl_absorpt_correction_type multi-scan
_exptl_absorpt_process_details
;
SADABS-2016/2 (Bruker,2016/2) was used for absorption correction.
wR2(int) was 0.1569 before and 0.1064 after correction.
The Ratio of minimum to maximum transmission is 0.6156.
The \l/2 correction factor is Not present.
;
_exptl_crystal_colour yellow
_exptl_crystal_colour_primary yellow
_exptl_crystal_density_diffrn 1.534
_exptl_crystal_description rod
_exptl_crystal_F_000 571.568
_exptl_crystal_size_max 0.7
_exptl_crystal_size_mid 0.16
_exptl_crystal_size_min 0.05
_refine_diff_density_max 0.2943
_refine_diff_density_min -0.3051
_refine_diff_density_rms 0.0535
_refine_ls_d_res_high 0.8298
_refine_ls_d_res_low 9.9402
_refine_ls_goodness_of_fit_ref 1.0617
_refine_ls_hydrogen_treatment constr
_refine_ls_matrix_type full
_refine_ls_number_constraints 19
_refine_ls_number_parameters 164
_refine_ls_number_reflns 2174
_refine_ls_number_restraints 0
_refine_ls_restrained_S_all 1.0617
_refine_ls_R_factor_all 0.0311
_refine_ls_R_factor_gt 0.0301
_refine_ls_shift/su_max 0.0003
_refine_ls_shift/su_mean 0.0000
_refine_ls_structure_factor_coef Fsqd
_refine_ls_weighting_details 'w=1/[\s^2^(Fo^2^)+(0.0343P)^2^+0.7898P] where P=(Fo^2^+2Fc^2^)/3'
_refine_ls_weighting_scheme calc
_refine_ls_wR_factor_gt 0.0771
_refine_ls_wR_factor_ref 0.0779
_reflns_Friedel_coverage 0.0
_reflns_limit_h_max 11
_reflns_limit_h_min -12
_reflns_limit_k_max 10
_reflns_limit_k_min 0
_reflns_limit_l_max 16
_reflns_limit_l_min 0
_reflns_number_gt 2081
_reflns_number_total 2174
_reflns_threshold_expression I>=2u(I)
_cod_data_source_file d3cc03268j2.cif
_cod_data_source_block LB1050
_cod_database_code 7131929
_audit_contact_author
;
      Prof. Dr.Christian M\"uller
      Freie Universit\"at Berlin
      Institut f\"ur Chemie und Biochemie
      Anorganische Chemie      
      Fabeckstr. 34-36
      14195 Berlin
      Germany
;
_audit_contact_letter
;

;
_olex2_refinement_description
;
1.a Secondary CH2 refined with riding coordinates:
 C2(H2a,H2b)
1.b Aromatic/amide H refined with riding coordinates:
 C1(H1), C4(H4), C5(H5), C6(H6), C7(H7), C8(H8)
1.c Idealised Me refined as rotating group:
 C9(H9a,H9b,H9c)
;
_olex2_submission_special_instructions 'No special instructions were received'

loop_
_space_group_symop_id
_space_group_symop_operation_xyz
1 x,y,z
2 -x,y+1/2,-z+1/2
3 -x,-y,-z
4 x,-y-1/2,z-1/2

loop_
_atom_site_label
_atom_site_type_symbol
_atom_site_fract_x
_atom_site_fract_y
_atom_site_fract_z
_atom_site_U_iso_or_equiv
_atom_site_adp_type
_atom_site_occupancy
_atom_site_refinement_flags_posn
P1 P 0.56155(4) 0.67251(4) 0.30872(3) 0.02209(13) Uani 1.000000 .
F1 F 0.33656(12) 0.65820(13) -0.08792(8) 0.0428(3) Uani 1.000000 .
B1 B 0.33453(18) 0.68584(19) 0.01213(13) 0.0214(4) Uani 1.000000 .
N1 N 0.69214(12) 0.67720(13) 0.42894(9) 0.0178(3) Uani 1.000000 .
C1 C 0.65333(14) 0.54110(16) 0.27454(11) 0.0195(3) Uani 1.000000 .
H1 H 0.62492(14) 0.49302(16) 0.20727(11) 0.0234(4) Uiso 1.000000 R
F2 F 0.36683(12) 0.83265(11) 0.03998(9) 0.0408(3) Uani 1.000000 .
N2 N 0.79626(12) 0.59080(13) 0.44306(9) 0.0175(3) Uani 1.000000 .
C2 C 0.70301(16) 0.78300(17) 0.51616(11) 0.0220(3) Uani 1.000000 .
H2a H 0.75478(16) 0.87160(17) 0.51005(11) 0.0265(4) Uiso 1.000000 R
H2b H 0.61174(16) 0.81680(17) 0.50804(11) 0.0265(4) Uiso 1.000000 R
N3 N 0.77063(12) 0.51426(13) 0.35465(9) 0.0168(3) Uani 1.000000 .
F3 F 0.42739(10) 0.59410(11) 0.08630(8) 0.0352(3) Uani 1.000000 .
C3 C 0.77047(15) 0.71527(16) 0.62478(11) 0.0195(3) Uani 1.000000 .
F4 F 0.20732(10) 0.65244(12) 0.01124(8) 0.0382(3) Uani 1.000000 .
C4 C 0.71685(17) 0.59139(18) 0.65596(12) 0.0255(3) Uani 1.000000 .
H4 H 0.63851(17) 0.54473(18) 0.60717(12) 0.0306(4) Uiso 1.000000 R
C5 C 0.77760(18) 0.5355(2) 0.75844(13) 0.0312(4) Uani 1.000000 .
H5 H 0.74020(18) 0.4512(2) 0.77980(13) 0.0375(5) Uiso 1.000000 R
C6 C 0.89293(17) 0.6025(2) 0.82991(12) 0.0311(4) Uani 1.000000 .
H6 H 0.93408(17) 0.5643(2) 0.90005(12) 0.0373(5) Uiso 1.000000 R
C7 C 0.94753(16) 0.7247(2) 0.79871(13) 0.0302(4) Uani 1.000000 .
H7 H 1.02681(16) 0.7701(2) 0.84724(13) 0.0362(5) Uiso 1.000000 R
C8 C 0.88664(15) 0.78132(18) 0.69642(12) 0.0245(3) Uani 1.000000 .
H8 H 0.92439(15) 0.86548(18) 0.67522(12) 0.0294(4) Uiso 1.000000 R
C9 C 0.87209(16) 0.40580(17) 0.35205(12) 0.0233(3) Uani 1.000000 .
H9a H 0.9613(2) 0.4521(4) 0.3802(9) 0.0350(5) Uiso 1.000000 GR
H9b H 0.8707(8) 0.3191(6) 0.3957(7) 0.0350(5) Uiso 1.000000 GR
H9c H 0.8519(7) 0.3738(10) 0.27854(16) 0.0350(5) Uiso 1.000000 GR

loop_
_atom_site_aniso_label
_atom_site_aniso_U_11
_atom_site_aniso_U_22
_atom_site_aniso_U_33
_atom_site_aniso_U_12
_atom_site_aniso_U_13
_atom_site_aniso_U_23
P1 0.0213(2) 0.0260(2) 0.0172(2) 0.00523(15) 0.00506(16) 0.00188(14)
F1 0.0561(7) 0.0537(7) 0.0219(5) 0.0091(5) 0.0185(5) -0.0070(4)
B1 0.0239(9) 0.0230(8) 0.0157(8) 0.0043(7) 0.0057(7) -0.0023(6)
N1 0.0210(6) 0.0172(6) 0.0166(6) 0.0019(5) 0.0087(5) 0.0018(5)
C1 0.0213(7) 0.0223(7) 0.0146(7) -0.0016(6) 0.0063(6) 0.0020(6)
F2 0.0565(7) 0.0230(5) 0.0454(6) 0.0006(5) 0.0218(5) -0.0063(4)
N2 0.0190(6) 0.0189(6) 0.0158(6) -0.0005(5) 0.0081(5) 0.0002(5)
C2 0.0279(8) 0.0200(7) 0.0198(7) 0.0033(6) 0.0108(6) -0.0023(6)
N3 0.0191(6) 0.0181(6) 0.0151(6) -0.0009(5) 0.0086(5) 0.0002(5)
F3 0.0312(5) 0.0323(5) 0.0294(5) 0.0066(4) -0.0031(4) 0.0015(4)
C3 0.0220(7) 0.0212(7) 0.0176(7) 0.0043(6) 0.0100(6) -0.0034(6)
F4 0.0247(5) 0.0517(6) 0.0369(6) 0.0027(5) 0.0099(4) 0.0009(5)
C4 0.0269(8) 0.0272(8) 0.0224(8) -0.0003(6) 0.0090(6) -0.0003(6)
C5 0.0383(10) 0.0316(9) 0.0275(8) 0.0057(7) 0.0166(7) 0.0064(7)
C6 0.0345(9) 0.0414(10) 0.0174(7) 0.0177(8) 0.0098(7) 0.0013(7)
C7 0.0224(8) 0.0407(10) 0.0237(8) 0.0075(7) 0.0042(6) -0.0114(7)
C8 0.0234(8) 0.0260(8) 0.0271(8) 0.0003(6) 0.0131(6) -0.0077(6)
C9 0.0246(8) 0.0248(8) 0.0220(7) 0.0051(6) 0.0105(6) -0.0005(6)

loop_
_atom_type_symbol
_atom_type_scat_dispersion_real
_atom_type_scat_dispersion_imag
_atom_type_scat_Cromer_Mann_a1
_atom_type_scat_Cromer_Mann_a2
_atom_type_scat_Cromer_Mann_a3
_atom_type_scat_Cromer_Mann_a4
_atom_type_scat_Cromer_Mann_b1
_atom_type_scat_Cromer_Mann_b2
_atom_type_scat_Cromer_Mann_b3
_atom_type_scat_Cromer_Mann_b4
_atom_type_scat_Cromer_Mann_c
_atom_type_scat_source
_atom_type_scat_dispersion_source
B 0.00963 0.00408 2.05450 1.33260 1.09790 0.70680 23.21850 1.02100 60.34980 0.14030 -0.19320 'International Tables Volume C Table 6.1.1.4 (pp. 500-502)' 'Henke, Gullikson and Davis, At. Data and Nucl. Data Tables, 1993, 54, 2'
C 0.01920 0.00962 2.31000 1.02000 1.58860 0.86500 20.84390 10.20750 0.56870 51.65120 0.21560 'International Tables Volume C Table 6.1.1.4 (pp. 500-502)' 'Henke, Gullikson and Davis, At. Data and Nucl. Data Tables, 1993, 54, 2'
F 0.07536 0.05506 3.53920 2.64120 1.51700 1.02430 10.28250 4.29440 0.26150 26.14760 0.27760 'International Tables Volume C Table 6.1.1.4 (pp. 500-502)' 'Henke, Gullikson and Davis, At. Data and Nucl. Data Tables, 1993, 54, 2'
H 0.00000 0.00000 0.49300 0.32291 0.14019 0.04081 10.51090 26.12570 3.14236 57.79970 0.00304 'International Tables Volume C Table 6.1.1.4 (pp. 500-502)' 'Henke, Gullikson and Davis, At. Data and Nucl. Data Tables, 1993, 54, 2'
N 0.03256 0.01839 12.21260 3.13220 2.01250 1.16630 0.00570 9.89330 28.99750 0.58260 -11.52900 'International Tables Volume C Table 6.1.1.4 (pp. 500-502)' 'Henke, Gullikson and Davis, At. Data and Nucl. Data Tables, 1993, 54, 2'
P 0.30359 0.43700 6.43450 4.17910 1.78000 1.49080 1.90670 27.15700 0.52600 68.16450 1.11490 'International Tables Volume C Table 6.1.1.4 (pp. 500-502)' 'Henke, Gullikson and Davis, At. Data and Nucl. Data Tables, 1993, 54, 2'

loop_
_geom_angle_atom_site_label_1
_geom_angle_atom_site_label_2
_geom_angle_atom_site_label_3
_geom_angle
_geom_angle_site_symmetry_1
_geom_angle_site_symmetry_3
_geom_angle_publ_flag
C1 P1 N1 85.75(6) . . ?
F2 B1 F1 110.16(14) . . ?
F3 B1 F1 109.46(13) . . ?
F3 B1 F2 109.20(13) . . ?
F4 B1 F1 109.02(13) . . ?
F4 B1 F2 110.69(13) . . ?
F4 B1 F3 108.27(13) . . ?
N2 N1 P1 118.30(9) . . ?
C2 N1 P1 124.61(10) . . ?
C2 N1 N2 116.81(12) . . ?
H1 C1 P1 124.28(5) . . ?
N3 C1 P1 111.43(10) . . ?
N3 C1 H1 124.28(8) . . ?
N3 N2 N1 107.32(11) . . ?
H2a C2 N1 109.04(8) . . ?
H2b C2 N1 109.04(8) . . ?
H2b C2 H2a 107.8 . . ?
C3 C2 N1 112.75(12) . . ?
C3 C2 H2a 109.04(8) . . ?
C3 C2 H2b 109.04(8) . . ?
N2 N3 C1 117.19(12) . . ?
C9 N3 C1 125.31(12) . . ?
C9 N3 N2 117.50(12) . . ?
C4 C3 C2 121.26(14) . . ?
C8 C3 C2 119.21(14) . . ?
C8 C3 C4 119.49(14) . . ?
H4 C4 C3 119.98(9) . . ?
C5 C4 C3 120.04(15) . . ?
C5 C4 H4 119.98(10) . . ?
H5 C5 C4 119.87(10) . . ?
C6 C5 C4 120.25(16) . . ?
C6 C5 H5 119.87(10) . . ?
H6 C6 C5 120.07(10) . . ?
C7 C6 C5 119.85(15) . . ?
C7 C6 H6 120.07(9) . . ?
H7 C7 C6 119.98(9) . . ?
C8 C7 C6 120.05(15) . . ?
C8 C7 H7 119.98(10) . . ?
C7 C8 C3 120.31(16) . . ?
H8 C8 C3 119.85(9) . . ?
H8 C8 C7 119.85(10) . . ?
H9a C9 N3 109.5 . . ?
H9b C9 N3 109.5 . . ?
H9b C9 H9a 109.5 . . ?
H9c C9 N3 109.5 . . ?
H9c C9 H9a 109.5 . . ?
H9c C9 H9b 109.5 . . ?

loop_
_geom_bond_atom_site_label_1
_geom_bond_atom_site_label_2
_geom_bond_distance
_geom_bond_site_symmetry_2
_geom_bond_publ_flag
P1 N1 1.7066(12) . ?
P1 C1 1.7060(15) . ?
F1 B1 1.3863(19) . ?
B1 F2 1.378(2) . ?
B1 F3 1.3895(19) . ?
B1 F4 1.391(2) . ?
N1 N2 1.3123(17) . ?
N1 C2 1.4858(18) . ?
C1 H1 0.9500 . ?
C1 N3 1.3407(18) . ?
N2 N3 1.3177(16) . ?
C2 H2a 0.9900 . ?
C2 H2b 0.9900 . ?
C2 C3 1.505(2) . ?
N3 C9 1.4689(19) . ?
C3 C4 1.387(2) . ?
C3 C8 1.393(2) . ?
C4 H4 0.9500 . ?
C4 C5 1.389(2) . ?
C5 H5 0.9500 . ?
C5 C6 1.390(3) . ?
C6 H6 0.9500 . ?
C6 C7 1.381(3) . ?
C7 H7 0.9500 . ?
C7 C8 1.389(2) . ?
C8 H8 0.9500 . ?
C9 H9a 0.9800 . ?
C9 H9b 0.9800 . ?
C9 H9c 0.9800 . ?

loop_
_geom_torsion_atom_site_label_1
_geom_torsion_atom_site_label_2
_geom_torsion_atom_site_label_3
_geom_torsion_atom_site_label_4
_geom_torsion
_geom_torsion_site_symmetry_1
_geom_torsion_site_symmetry_2
_geom_torsion_site_symmetry_3
_geom_torsion_site_symmetry_4
_geom_torsion_publ_flag
P1 N1 N2 N3 -1.23(10) . . . . ?
P1 N1 C2 C3 145.79(12) . . . . ?
P1 C1 N3 N2 -0.49(12) . . . . ?
P1 C1 N3 C9 178.98(9) . . . . ?
N1 N2 N3 C1 1.06(13) . . . . ?
N1 N2 N3 C9 -178.45(11) . . . . ?
N1 C2 C3 C4 -60.48(15) . . . . ?
N1 C2 C3 C8 121.58(13) . . . . ?
C2 C3 C4 C5 -176.89(14) . . . . ?
C2 C3 C8 C7 177.25(13) . . . . ?
C3 C4 C5 C6 -0.58(18) . . . . ?
C3 C8 C7 C6 -0.08(17) . . . . ?
C4 C5 C6 C7 -0.24(19) . . . . ?
C5 C6 C7 C8 0.56(18) . . . . ?
